data_7105480
loop_
_publ_author_name
'Widger, Peter C B'
'Ahmed, Syud M'
'Hirahata, Wataru'
'Thomas, Renee M'
'Lobkovsky, Emil B'
'Coates, Geoffrey W'

_publ_section_title
;
 Isospecific polymerization of racemic epoxides: a catalyst system for
 the synthesis of highly isotactic polyethers.
;
_journal_issue 17
_journal_name_full 'Chemical communications (Cambridge, England)'
_journal_page_first 2935
_journal_page_last 2937
_journal_paper_doi 10.1039/b926888j
_journal_volume 46
_journal_year 2010
_chemical_formula_moiety 'C76 H82 Co2 N8 O4, 2(C5 H5 N), 2(Cl) '
_chemical_formula_sum 'C86 H92 Cl2 Co2 N10 O4'
_chemical_formula_weight 1518.46
_chemical_name_systematic
;
?
;
_space_group_IT_number 9
_symmetry_cell_setting monoclinic
_symmetry_space_group_name_Hall 'C -2yc'
_symmetry_space_group_name_H-M 'C 1 c 1'
_atom_sites_solution_hydrogens geom
_atom_sites_solution_primary direct
_atom_sites_solution_secondary difmap
_audit_creation_method SHELXL-97
_cell_angle_alpha 90.00
_cell_angle_beta 95.983(2)
_cell_angle_gamma 90.00
_cell_formula_units_Z 4
_cell_length_a 23.7527(10)
_cell_length_b 37.5983(15)
_cell_length_c 11.4249(4)
_cell_measurement_reflns_used 9928
_cell_measurement_temperature 173(2)
_cell_measurement_theta_max 23.44
_cell_measurement_theta_min 2.51
_cell_volume 10147.6(7)
_computing_cell_refinement 'Bruker SAINT+'
_computing_data_collection 'Bruker APEX2'
_computing_data_reduction 'Bruker SAINT+'
_computing_molecular_graphics 'Bruker SHELXTL'
_computing_publication_material 'Bruker SHELXTL'
_computing_structure_refinement 'SHELXL-97 (Sheldrick, 1997)'
_computing_structure_solution 'SHELXS-97 (Sheldrick, 1990)'
_diffrn_ambient_temperature 173(2)
_diffrn_measured_fraction_theta_full 1.000
_diffrn_measured_fraction_theta_max 1.000
_diffrn_measurement_device_type 'Bruker X8 APEX II diffractometer'
_diffrn_measurement_method 'phi and omega scans'
_diffrn_radiation_monochromator graphite
_diffrn_radiation_source 'fine-focus sealed tube'
_diffrn_radiation_type MoK\a
_diffrn_radiation_wavelength 0.71073
_diffrn_reflns_av_R_equivalents 0.0368
_diffrn_reflns_av_sigmaI/netI 0.0683
_diffrn_reflns_limit_h_max 27
_diffrn_reflns_limit_h_min -27
_diffrn_reflns_limit_k_max 43
_diffrn_reflns_limit_k_min -31
_diffrn_reflns_limit_l_max 13
_diffrn_reflns_limit_l_min -13
_diffrn_reflns_number 31936
_diffrn_reflns_theta_full 24.11
_diffrn_reflns_theta_max 24.11
_diffrn_reflns_theta_min 1.02
_diffrn_standards_number 0
_exptl_absorpt_coefficient_mu 0.424
_exptl_absorpt_correction_T_max 0.9392
_exptl_absorpt_correction_T_min 0.8161
_exptl_absorpt_correction_type multi-scan
_exptl_absorpt_process_details SADABS
_exptl_crystal_colour red
_exptl_crystal_density_diffrn 0.994
_exptl_crystal_density_method 'not measured'
_exptl_crystal_description block
_exptl_crystal_F_000 3192
_exptl_crystal_size_max 0.50
_exptl_crystal_size_mid 0.30
_exptl_crystal_size_min 0.15
_platon_squeeze_details
;
;
_refine_diff_density_max 0.435
_refine_diff_density_min -0.294
_refine_diff_density_rms 0.057
_refine_ls_abs_structure_details 'Flack H D (1983), Acta Cryst. A39, 876-881'
_refine_ls_abs_structure_Flack 0.026(14)
_refine_ls_extinction_method none
_refine_ls_goodness_of_fit_ref 1.008
_refine_ls_hydrogen_treatment riding
_refine_ls_matrix_type full
_refine_ls_number_parameters 937
_refine_ls_number_reflns 15586
_refine_ls_number_restraints 41
_refine_ls_restrained_S_all 1.016
_refine_ls_R_factor_all 0.0781
_refine_ls_R_factor_gt 0.0602
_refine_ls_shift/su_max 0.084
_refine_ls_shift/su_mean 0.002
_refine_ls_structure_factor_coef Fsqd
_refine_ls_weighting_details 'calc w=1/[\s^2^(Fo^2^)+(0.0996P)^2^+0.0000P] where P=(Fo^2^+2Fc^2^)/3'
_refine_ls_weighting_scheme calc
_refine_ls_wR_factor_gt 0.1522
_refine_ls_wR_factor_ref 0.1625
_reflns_number_gt 11607
_reflns_number_total 15586
_reflns_threshold_expression >2sigma(I)
_cod_data_source_file b926888j.txt
_cod_data_source_block pw2
_cod_depositor_comments
;
The following automatic conversions were performed:
'_symmetry_cell_setting' value 'Monoclinic' changed to 'monoclinic'
according to '/home/saulius/struct/CIF-dictionaries/cif_core.dic'
dictionary named 'cif_core.dic' version 2.4.1 from 2010-06-29.

Automatic conversion script
Id: cif_fix_enum 1527 2010-12-29 10:47:43Z saulius 
;
_cod_original_sg_symbol_H-M Cc
_cod_database_code 7105480

loop_
_symmetry_equiv_pos_as_xyz
'x, y, z'
'x, -y, z+1/2'
'x+1/2, y+1/2, z'
'x+1/2, -y+1/2, z+1/2'

loop_
_atom_site_label
_atom_site_type_symbol
_atom_site_fract_x
_atom_site_fract_y
_atom_site_fract_z
_atom_site_U_iso_or_equiv
_atom_site_adp_type
_atom_site_occupancy
_atom_site_symmetry_multiplicity
_atom_site_calc_flag
_atom_site_refinement_flags
_atom_site_disorder_assembly
_atom_site_disorder_group
Co1 Co 0.95390(2) 0.710392(13) 0.62048(4) 0.04854(14) Uani 1 1 d . . .
Co2 Co 0.81161(2) 0.842863(13) 0.86343(4) 0.04554(13) Uani 1 1 d . . .
O1 O 0.89564(11) 0.68332(6) 0.6731(2) 0.0484(7) Uani 1 1 d . . .
O2 O 0.90373(11) 0.74993(6) 0.6141(2) 0.0466(7) Uani 1 1 d . . .
O3 O 0.82969(11) 0.81495(6) 0.7345(2) 0.0442(6) Uani 1 1 d . . .
O4 O 0.87999(11) 0.86680(6) 0.84882(19) 0.0430(6) Uani 1 1 d . . .
N1 N 1.00377(15) 0.67198(9) 0.6158(3) 0.0572(10) Uani 1 1 d . . .
N2 N 1.01585(15) 0.73744(9) 0.5785(3) 0.0524(9) Uani 1 1 d . . .
N3 N 0.74443(14) 0.81823(9) 0.8834(3) 0.0500(9) Uani 1 1 d . . .
N4 N 0.79198(15) 0.87141(9) 0.9899(3) 0.0530(9) Uani 1 1 d . . .
N5 N 0.92453(15) 0.69924(8) 0.4568(3) 0.0499(9) Uani 1 1 d . . .
N6 N 0.97927(14) 0.72073(9) 0.7855(3) 0.0534(9) Uani 1 1 d . . .
N7 N 0.77080(14) 0.87672(8) 0.7524(3) 0.0472(8) Uani 1 1 d . . .
N8 N 0.85392(15) 0.80978(9) 0.9732(3) 0.0541(9) Uani 1 1 d . . .
C1 C 0.89195(19) 0.64805(11) 0.6753(3) 0.0532(11) Uani 1 1 d . . .
C2 C 0.84149(18) 0.63290(10) 0.7135(3) 0.0500(11) Uani 1 1 d . . .
C3 C 0.8371(2) 0.59554(13) 0.7082(4) 0.0717(14) Uani 1 1 d . . .
H3A H 0.8043 0.5849 0.7339 0.086 Uiso 1 1 calc R . .
C4 C 0.8778(3) 0.57318(13) 0.6677(5) 0.0812(16) Uani 1 1 d . . .
C5 C 0.9254(2) 0.58814(14) 0.6366(4) 0.0758(14) Uani 1 1 d . . .
H5A H 0.9536 0.5731 0.6099 0.091 Uiso 1 1 calc R . .
C6 C 0.9358(2) 0.62567(11) 0.6419(4) 0.0609(12) Uani 1 1 d . . .
C7 C 0.9879(2) 0.63790(12) 0.6169(4) 0.0609(12) Uani 1 1 d . . .
H7A H 1.0149 0.6206 0.5989 0.073 Uiso 1 1 calc R . .
C8 C 1.0606(2) 0.68017(14) 0.5877(5) 0.0822(16) Uani 1 1 d . . .
H8A H 1.0647 0.6739 0.5049 0.099 Uiso 1 1 calc R . .
H8B H 1.0889 0.6666 0.6395 0.099 Uiso 1 1 calc R . .
C9 C 1.06934(19) 0.71965(13) 0.6067(4) 0.0627(13) Uani 1 1 d . . .
H9A H 1.0838 0.7243 0.6897 0.075 Uiso 1 1 calc R . .
H9B H 1.0974 0.7286 0.5557 0.075 Uiso 1 1 calc R . .
C10 C 1.0130(2) 0.76741(12) 0.5353(3) 0.0570(12) Uani 1 1 d . . .
H10A H 1.0477 0.7774 0.5160 0.068 Uiso 1 1 calc R . .
C11 C 0.9629(2) 0.78933(11) 0.5102(3) 0.0554(12) Uani 1 1 d . . .
C12 C 0.9667(2) 0.82067(12) 0.4505(4) 0.0606(12) Uani 1 1 d . . .
H12A H 1.0029 0.8280 0.4314 0.073 Uiso 1 1 calc R . .
C13 C 0.9207(2) 0.84212(12) 0.4166(4) 0.0651(13) Uani 1 1 d . . .
C14 C 0.9239(3) 0.87408(12) 0.3532(4) 0.0701(14) Uani 1 1 d . . .
H14A H 0.9596 0.8821 0.3334 0.084 Uiso 1 1 calc R . .
C15 C 0.8775(3) 0.89331(14) 0.3206(4) 0.0807(16) Uani 1 1 d . . .
H15A H 0.8811 0.9147 0.2779 0.097 Uiso 1 1 calc R . .
C16 C 0.8260(3) 0.88336(13) 0.3463(4) 0.0764(16) Uani 1 1 d . . .
H16A H 0.7940 0.8975 0.3204 0.092 Uiso 1 1 calc R . .
C17 C 0.8193(2) 0.85268(12) 0.4102(4) 0.0648(13) Uani 1 1 d . . .
H17A H 0.7826 0.8458 0.4279 0.078 Uiso 1 1 calc R . .
C18 C 0.8678(2) 0.83115(11) 0.4498(3) 0.0548(12) Uani 1 1 d . . .
C19 C 0.86277(18) 0.79924(10) 0.5175(3) 0.0473(10) Uani 1 1 d . . .
C20 C 0.90928(18) 0.77834(10) 0.5480(3) 0.0454(10) Uani 1 1 d . . .
C21 C 0.80701(18) 0.78910(10) 0.5497(3) 0.0478(10) Uani 1 1 d . . .
C22 C 0.76581(19) 0.77152(10) 0.4716(3) 0.0523(11) Uani 1 1 d . . .
C23 C 0.7769(2) 0.76445(11) 0.3497(3) 0.0587(12) Uani 1 1 d . . .
H23A H 0.8119 0.7713 0.3230 0.070 Uiso 1 1 calc R . .
C24 C 0.7367(2) 0.74808(13) 0.2758(4) 0.0735(14) Uani 1 1 d . . .
H24A H 0.7446 0.7441 0.1971 0.088 Uiso 1 1 calc R . .
C25 C 0.6868(2) 0.73720(14) 0.3062(5) 0.0833(17) Uani 1 1 d . . .
H25A H 0.6607 0.7252 0.2512 0.100 Uiso 1 1 calc R . .
C26 C 0.6732(2) 0.74412(12) 0.4250(4) 0.0709(14) Uani 1 1 d . . .
H26A H 0.6377 0.7371 0.4486 0.085 Uiso 1 1 calc R . .
C27 C 0.7126(2) 0.76105(10) 0.5035(4) 0.0566(12) Uani 1 1 d . . .
C28 C 0.69954(19) 0.77027(11) 0.6169(3) 0.0551(11) Uani 1 1 d . . .
H28A H 0.6640 0.7636 0.6410 0.066 Uiso 1 1 calc R . .
C29 C 0.73722(18) 0.78875(10) 0.6934(3) 0.0472(10) Uani 1 1 d . . .
C30 C 0.7187(2) 0.79657(10) 0.8062(3) 0.0562(12) Uani 1 1 d . . .
H30A H 0.6854 0.7851 0.8261 0.067 Uiso 1 1 calc R . .
C31 C 0.7241(2) 0.82354(13) 1.0002(4) 0.0672(13) Uani 1 1 d . . .
H31A H 0.7411 0.8055 1.0565 0.081 Uiso 1 1 calc R . .
H31B H 0.6824 0.8211 0.9944 0.081 Uiso 1 1 calc R . .
C32 C 0.7412(2) 0.86005(15) 1.0415(5) 0.0898(17) Uani 1 1 d . . .
H32A H 0.7100 0.8769 1.0188 0.108 Uiso 1 1 calc R . .
H32B H 0.7486 0.8602 1.1284 0.108 Uiso 1 1 calc R . .
C33 C 0.81714(18) 0.90075(11) 1.0209(3) 0.0502(11) Uani 1 1 d . . .
H33A H 0.8001 0.9151 1.0760 0.060 Uiso 1 1 calc R . .
C34 C 0.86713(16) 0.91372(9) 0.9814(3) 0.0380(9) Uani 1 1 d . . .
C35 C 0.88845(17) 0.94610(10) 1.0337(3) 0.0459(10) Uani 1 1 d . . .
H35A H 0.8679 0.9577 1.0897 0.055 Uiso 1 1 calc R . .
C36 C 0.93681(19) 0.96052(10) 1.0057(3) 0.0507(11) Uani 1 1 d . . .
C37 C 0.96823(17) 0.94180(10) 0.9312(3) 0.0463(10) Uani 1 1 d . . .
H37A H 1.0039 0.9511 0.9161 0.056 Uiso 1 1 calc R . .
C38 C 0.95055(16) 0.91038(10) 0.8777(3) 0.0435(10) Uani 1 1 d . . .
C39 C 0.89782(17) 0.89552(10) 0.9011(3) 0.0429(10) Uani 1 1 d . . .
C40 C 0.79198(18) 0.79845(10) 0.6665(3) 0.0446(10) Uani 1 1 d . . .
C41 C 0.8625(2) 0.53293(14) 0.6606(4) 0.117(2) Uani 1 1 d D . .
C42 C 0.8054(3) 0.5292(2) 0.5763(7) 0.172(4) Uani 1 1 d D . .
H42A H 0.7938 0.5041 0.5724 0.258 Uiso 1 1 calc R . .
H42B H 0.8115 0.5375 0.4973 0.258 Uiso 1 1 calc R . .
H42C H 0.7758 0.5435 0.6070 0.258 Uiso 1 1 calc R . .
C43 C 0.8483(3) 0.51953(19) 0.7756(5) 0.135(3) Uani 1 1 d D . .
H43A H 0.8823 0.5199 0.8322 0.203 Uiso 1 1 calc R . .
H43B H 0.8341 0.4951 0.7666 0.203 Uiso 1 1 calc R . .
H43C H 0.8191 0.5347 0.8043 0.203 Uiso 1 1 calc R . .
C44 C 0.9045(3) 0.51183(17) 0.5977(6) 0.138(3) Uani 1 1 d D . .
H44A H 0.9410 0.5110 0.6465 0.207 Uiso 1 1 calc R . .
H44B H 0.9095 0.5232 0.5223 0.207 Uiso 1 1 calc R . .
H44C H 0.8904 0.4876 0.5837 0.207 Uiso 1 1 calc R . .
C45 C 0.79896(19) 0.65558(11) 0.7645(4) 0.0591(12) Uani 1 1 d D . .
C46 C 0.8265(2) 0.67561(13) 0.8749(4) 0.0768(15) Uani 1 1 d D . .
H46A H 0.8578 0.6904 0.8530 0.115 Uiso 1 1 calc R . .
H46B H 0.8410 0.6583 0.9348 0.115 Uiso 1 1 calc R . .
H46C H 0.7981 0.6908 0.9065 0.115 Uiso 1 1 calc R . .
C47 C 0.7727(2) 0.68335(14) 0.6748(5) 0.0854(17) Uani 1 1 d D . .
H47A H 0.8028 0.6982 0.6482 0.128 Uiso 1 1 calc R . .
H47B H 0.7461 0.6984 0.7124 0.128 Uiso 1 1 calc R . .
H47C H 0.7527 0.6711 0.6072 0.128 Uiso 1 1 calc R . .
C48 C 0.7494(2) 0.63380(13) 0.8040(5) 0.0784(15) Uani 1 1 d D . .
H48A H 0.7305 0.6209 0.7364 0.118 Uiso 1 1 calc R . .
H48B H 0.7223 0.6499 0.8358 0.118 Uiso 1 1 calc R . .
H48C H 0.7638 0.6168 0.8649 0.118 Uiso 1 1 calc R . .
C49 C 0.9626(2) 0.99556(11) 1.0608(4) 0.0643(13) Uani 1 1 d D . .
C50 C 1.0181(2) 0.98768(14) 1.1356(4) 0.0790(16) Uani 1 1 d D . .
H50A H 1.0340 1.0099 1.1700 0.119 Uiso 1 1 calc R . .
H50B H 1.0450 0.9770 1.0862 0.119 Uiso 1 1 calc R . .
H50C H 1.0111 0.9711 1.1987 0.119 Uiso 1 1 calc R . .
C51 C 0.9746(3) 1.02214(13) 0.9686(4) 0.0852(17) Uani 1 1 d D . .
H51A H 0.9913 1.0436 1.0067 0.128 Uiso 1 1 calc R . .
H51B H 0.9392 1.0284 0.9211 0.128 Uiso 1 1 calc R . .
H51C H 1.0011 1.0118 0.9178 0.128 Uiso 1 1 calc R . .
C52 C 0.9198(2) 1.01082(13) 1.1427(4) 0.0768(15) Uani 1 1 d D . .
H52A H 0.9352 1.0327 1.1800 0.115 Uiso 1 1 calc R . .
H52B H 0.9136 0.9933 1.2036 0.115 Uiso 1 1 calc R . .
H52C H 0.8838 1.0160 1.0960 0.115 Uiso 1 1 calc R . .
C53 C 0.98765(16) 0.88855(10) 0.7976(3) 0.0525(11) Uani 1 1 d D . .
C54 C 1.04394(17) 0.90838(12) 0.7867(4) 0.0638(13) Uani 1 1 d D . .
H54A H 1.0360 0.9314 0.7482 0.096 Uiso 1 1 calc R . .
H54B H 1.0678 0.8941 0.7397 0.096 Uiso 1 1 calc R . .
H54C H 1.0637 0.9122 0.8653 0.096 Uiso 1 1 calc R . .
C55 C 0.95817(18) 0.88354(11) 0.6757(3) 0.0548(11) Uani 1 1 d D . .
H55A H 0.9487 0.9068 0.6404 0.082 Uiso 1 1 calc R . .
H55B H 0.9234 0.8698 0.6800 0.082 Uiso 1 1 calc R . .
H55C H 0.9832 0.8707 0.6273 0.082 Uiso 1 1 calc R . .
C56 C 1.0040(2) 0.85302(11) 0.8583(4) 0.0678(13) Uani 1 1 d D . .
H56A H 1.0275 0.8393 0.8092 0.102 Uiso 1 1 calc R . .
H56B H 0.9696 0.8395 0.8693 0.102 Uiso 1 1 calc R . .
H56C H 1.0252 0.8576 0.9350 0.102 Uiso 1 1 calc R . .
C57 C 0.8703(2) 0.69702(11) 0.4338(4) 0.0571(12) Uani 1 1 d . . .
H57A H 0.8470 0.7032 0.4933 0.069 Uiso 1 1 calc R . .
C58 C 0.8442(2) 0.68561(11) 0.3227(4) 0.0562(11) Uani 1 1 d . . .
H58A H 0.8042 0.6850 0.3066 0.067 Uiso 1 1 calc R . .
C59 C 0.8785(3) 0.67548(12) 0.2394(4) 0.0773(16) Uani 1 1 d . . .
H59A H 0.8628 0.6654 0.1670 0.093 Uiso 1 1 calc R . .
C60 C 0.9345(3) 0.67991(13) 0.2616(4) 0.0742(15) Uani 1 1 d . . .
H60A H 0.9588 0.6753 0.2023 0.089 Uiso 1 1 calc R . .
C61 C 0.9566(2) 0.69143(12) 0.3737(4) 0.0630(13) Uani 1 1 d . . .
H61A H 0.9965 0.6937 0.3902 0.076 Uiso 1 1 calc R . .
C62 C 0.9847(2) 0.75421(12) 0.8245(3) 0.0613(13) Uani 1 1 d . . .
H62A H 0.9734 0.7730 0.7716 0.074 Uiso 1 1 calc R . .
C63 C 1.0057(3) 0.76257(14) 0.9368(4) 0.0814(16) Uani 1 1 d . . .
H63A H 1.0098 0.7867 0.9606 0.098 Uiso 1 1 calc R . .
C64 C 1.0212(2) 0.73479(14) 1.0173(4) 0.0792(16) Uani 1 1 d . . .
H64A H 1.0370 0.7396 1.0956 0.095 Uiso 1 1 calc R . .
C65 C 1.0125(2) 0.70046(14) 0.9769(4) 0.0732(14) Uani 1 1 d . . .
H65A H 1.0209 0.6810 1.0290 0.088 Uiso 1 1 calc R . .
C66 C 0.99186(19) 0.69411(11) 0.8625(3) 0.0554(11) Uani 1 1 d . . .
H66A H 0.9863 0.6702 0.8367 0.067 Uiso 1 1 calc R . .
C67 C 0.79843(19) 0.89162(11) 0.6688(3) 0.0523(11) Uani 1 1 d . . .
H67A H 0.8355 0.8834 0.6593 0.063 Uiso 1 1 calc R . .
C68 C 0.7766(2) 0.91747(12) 0.5981(4) 0.0592(12) Uani 1 1 d . . .
H68A H 0.7988 0.9276 0.5422 0.071 Uiso 1 1 calc R . .
C69 C 0.7245(3) 0.92921(16) 0.6045(5) 0.0903(18) Uani 1 1 d . . .
H69A H 0.7092 0.9477 0.5542 0.108 Uiso 1 1 calc R . .
C70 C 0.6915(2) 0.91321(13) 0.6897(5) 0.0755(15) Uani 1 1 d . . .
H70 H 0.6535 0.9201 0.6974 0.091 Uiso 1 1 calc R . .
C71 C 0.7194(2) 0.88693(12) 0.7599(4) 0.0621(13) Uani 1 1 d . . .
H71A H 0.6991 0.8758 0.8173 0.075 Uiso 1 1 calc R . .
C72 C 0.8467(2) 0.77404(12) 0.9664(4) 0.0660(13) Uani 1 1 d . . .
H72A H 0.8223 0.7643 0.9033 0.079 Uiso 1 1 calc R . .
C73 C 0.8729(2) 0.75220(13) 1.0459(4) 0.0746(15) Uani 1 1 d . . .
H73A H 0.8672 0.7273 1.0381 0.090 Uiso 1 1 calc R . .
C74 C 0.9079(2) 0.76515(12) 1.1383(4) 0.0699(14) Uani 1 1 d . . .
H74A H 0.9257 0.7495 1.1960 0.084 Uiso 1 1 calc R . .
C75 C 0.9169(2) 0.80088(12) 1.1463(4) 0.0650(13) Uani 1 1 d . . .
H75A H 0.9421 0.8107 1.2079 0.078 Uiso 1 1 calc R . .
C76 C 0.8889(2) 0.82189(12) 1.0646(3) 0.0566(12) Uani 1 1 d . . .
H76A H 0.8942 0.8469 1.0719 0.068 Uiso 1 1 calc R . .
Cl2 Cl 0.58182(7) 0.75885(4) 0.81328(12) 0.0899(4) Uani 1 1 d . . .
Cl1 Cl 0.59986(9) 0.89376(6) 0.92548(17) 0.1321(7) Uani 1 1 d . . .
N1P N 0.7769(2) 0.96978(15) 0.2253(5) 0.1062(17) Uani 1 1 d D . .
C1P C 0.7236(3) 0.96809(18) 0.1963(6) 0.113(2) Uani 1 1 d D . .
H1PA H 0.7098 0.9563 0.1254 0.136 Uiso 1 1 calc R . .
C2P C 0.6853(4) 0.9831(2) 0.2659(7) 0.136(3) Uani 1 1 d D . .
H2PA H 0.6460 0.9780 0.2520 0.163 Uiso 1 1 calc R . .
C3P C 0.7062(3) 1.00578(19) 0.3568(6) 0.112(2) Uani 1 1 d D . .
H3PA H 0.6817 1.0201 0.3977 0.134 Uiso 1 1 calc R . .
C4P C 0.7629(3) 1.0065(2) 0.3841(7) 0.126(3) Uani 1 1 d D . .
H4PA H 0.7799 1.0191 0.4506 0.152 Uiso 1 1 calc R . .
C5P C 0.7940(3) 0.9885(2) 0.3134(6) 0.117(2) Uani 1 1 d D . .
H5PA H 0.8338 0.9901 0.3316 0.141 Uiso 1 1 calc R . .
N2P N 0.6373(3) 0.88806(15) 0.2629(5) 0.1077(17) Uani 1 1 d D . .
C6P C 0.6027(4) 0.90044(17) 0.3458(7) 0.124(3) Uani 1 1 d D . .
H6PA H 0.5819 0.9218 0.3314 0.148 Uiso 1 1 calc R . .
C7P C 0.5988(4) 0.8819(2) 0.4476(7) 0.130(3) Uani 1 1 d D . .
H7PA H 0.5743 0.8885 0.5046 0.156 Uiso 1 1 calc R . .
C8P C 0.6344(3) 0.8524(2) 0.4594(6) 0.122(3) Uani 1 1 d D . .
H8PA H 0.6347 0.8372 0.5258 0.146 Uiso 1 1 calc R . .
C9P C 0.6682(3) 0.8460(2) 0.3748(8) 0.139(3) Uani 1 1 d D . .
H9PA H 0.6951 0.8273 0.3865 0.167 Uiso 1 1 calc R . .
C10P C 0.6659(3) 0.86384(19) 0.2790(7) 0.110(2) Uani 1 1 d D . .
H10B H 0.6887 0.8567 0.2196 0.132 Uiso 1 1 calc R . .

loop_
_atom_site_aniso_label
_atom_site_aniso_U_11
_atom_site_aniso_U_22
_atom_site_aniso_U_33
_atom_site_aniso_U_23
_atom_site_aniso_U_13
_atom_site_aniso_U_12
Co1 0.0658(3) 0.0452(3) 0.0358(3) -0.0010(2) 0.0107(2) 0.0107(3)
Co2 0.0678(3) 0.0399(3) 0.0293(2) -0.0038(2) 0.0069(2) -0.0017(3)
O1 0.0672(17) 0.0345(13) 0.0446(14) 0.0003(11) 0.0115(12) 0.0142(12)
O2 0.0696(16) 0.0426(13) 0.0299(12) 0.0015(11) 0.0161(11) 0.0071(13)
O3 0.0664(16) 0.0368(12) 0.0299(12) -0.0087(11) 0.0080(11) -0.0020(12)
O4 0.0657(16) 0.0358(13) 0.0279(12) -0.0086(10) 0.0063(11) 0.0021(12)
N1 0.071(2) 0.054(2) 0.0470(19) -0.0014(16) 0.0085(17) 0.0204(18)
N2 0.071(2) 0.057(2) 0.0306(16) -0.0008(15) 0.0097(15) 0.0032(18)
N3 0.070(2) 0.0508(19) 0.0305(16) -0.0011(14) 0.0136(15) -0.0034(17)
N4 0.070(2) 0.059(2) 0.0313(16) -0.0071(15) 0.0107(15) -0.0073(18)
N5 0.067(2) 0.0480(18) 0.0365(17) 0.0023(14) 0.0124(16) 0.0117(17)
N6 0.069(2) 0.062(2) 0.0308(16) 0.0057(15) 0.0129(15) 0.0193(18)
N7 0.063(2) 0.0415(17) 0.0377(17) -0.0055(14) 0.0059(15) -0.0031(16)
N8 0.080(2) 0.0500(19) 0.0329(17) -0.0001(14) 0.0095(16) -0.0027(18)
C1 0.075(3) 0.053(2) 0.033(2) 0.0023(17) 0.0067(19) 0.015(2)
C2 0.066(3) 0.045(2) 0.038(2) 0.0013(17) 0.0025(19) 0.006(2)
C3 0.098(3) 0.063(3) 0.056(3) -0.002(2) 0.016(3) -0.003(3)
C4 0.117(4) 0.056(3) 0.071(3) -0.011(2) 0.014(3) 0.008(3)
C5 0.095(3) 0.069(3) 0.066(3) 0.000(2) 0.015(3) 0.023(3)
C6 0.083(3) 0.044(2) 0.056(3) 0.0018(19) 0.010(2) 0.023(2)
C7 0.074(3) 0.056(3) 0.055(3) -0.006(2) 0.018(2) 0.013(2)
C8 0.080(3) 0.081(3) 0.088(4) 0.001(3) 0.021(3) 0.013(3)
C9 0.062(3) 0.076(3) 0.049(2) 0.000(2) 0.004(2) -0.002(2)
C10 0.081(3) 0.054(2) 0.038(2) -0.0053(19) 0.013(2) 0.003(2)
C11 0.086(3) 0.048(2) 0.033(2) -0.0044(17) 0.012(2) 0.000(2)
C12 0.085(3) 0.059(3) 0.039(2) -0.004(2) 0.014(2) -0.001(2)
C13 0.099(4) 0.061(3) 0.035(2) -0.010(2) 0.004(2) 0.001(3)
C14 0.124(4) 0.052(3) 0.035(2) 0.001(2) 0.010(2) -0.009(3)
C15 0.132(5) 0.058(3) 0.052(3) 0.006(2) 0.008(3) -0.001(3)
C16 0.120(4) 0.059(3) 0.046(3) 0.006(2) -0.010(3) 0.013(3)
C17 0.100(3) 0.055(3) 0.038(2) -0.0005(19) 0.002(2) 0.005(2)
C18 0.090(3) 0.042(2) 0.032(2) -0.0031(17) 0.003(2) 0.013(2)
C19 0.073(3) 0.046(2) 0.0226(17) -0.0044(16) 0.0061(17) -0.001(2)
C20 0.070(3) 0.040(2) 0.0274(18) -0.0017(16) 0.0084(18) 0.009(2)
C21 0.072(3) 0.041(2) 0.0285(19) 0.0007(16) -0.0062(18) 0.014(2)
C22 0.078(3) 0.036(2) 0.040(2) -0.0023(17) -0.007(2) 0.010(2)
C23 0.087(3) 0.052(2) 0.035(2) 0.0001(18) -0.003(2) 0.018(2)
C24 0.099(4) 0.065(3) 0.052(3) -0.018(2) -0.013(3) 0.018(3)
C25 0.089(4) 0.080(3) 0.075(3) -0.022(3) -0.021(3) 0.008(3)
C26 0.092(3) 0.065(3) 0.051(3) -0.009(2) -0.012(2) 0.010(3)
C27 0.080(3) 0.040(2) 0.046(2) -0.0048(18) -0.011(2) 0.011(2)
C28 0.072(3) 0.052(2) 0.040(2) -0.0056(19) -0.002(2) 0.012(2)
C29 0.075(3) 0.041(2) 0.0255(18) -0.0065(15) 0.0022(18) -0.004(2)
C30 0.087(3) 0.044(2) 0.036(2) 0.0017(18) 0.003(2) -0.008(2)
C31 0.090(3) 0.080(3) 0.034(2) -0.003(2) 0.019(2) -0.016(3)
C32 0.095(4) 0.100(4) 0.078(3) -0.038(3) 0.027(3) -0.033(3)
C33 0.068(3) 0.052(2) 0.0286(19) -0.0111(17) 0.0006(18) 0.001(2)
C34 0.054(2) 0.0343(18) 0.0268(17) 0.0032(14) 0.0102(16) 0.0035(17)
C35 0.068(3) 0.036(2) 0.0333(19) -0.0022(15) 0.0060(18) 0.0065(19)
C36 0.073(3) 0.042(2) 0.037(2) -0.0001(17) 0.007(2) 0.001(2)
C37 0.057(2) 0.042(2) 0.038(2) -0.0013(17) -0.0019(18) -0.0007(19)
C38 0.051(2) 0.047(2) 0.0316(18) -0.0024(16) 0.0007(16) 0.0071(18)
C39 0.060(2) 0.045(2) 0.0233(17) -0.0005(15) 0.0008(16) 0.0051(19)
C40 0.076(3) 0.037(2) 0.0200(17) -0.0012(15) 0.0024(18) 0.0065(19)
C41 0.181(6) 0.059(3) 0.121(5) 0.008(3) 0.062(5) 0.015(4)
C42 0.186(9) 0.130(7) 0.189(9) -0.001(7) -0.032(7) -0.020(6)
C43 0.170(7) 0.089(5) 0.149(7) -0.006(5) 0.032(6) -0.004(5)
C44 0.194(8) 0.081(4) 0.143(6) -0.009(4) 0.036(6) -0.010(5)
C45 0.069(3) 0.054(2) 0.054(2) 0.006(2) 0.006(2) 0.004(2)
C46 0.100(4) 0.067(3) 0.065(3) -0.013(3) 0.016(3) 0.015(3)
C47 0.090(4) 0.071(3) 0.097(4) 0.009(3) 0.023(3) 0.012(3)
C48 0.092(4) 0.058(3) 0.086(4) 0.007(3) 0.015(3) 0.005(3)
C49 0.105(4) 0.042(2) 0.045(2) -0.0068(19) 0.005(2) -0.008(2)
C50 0.096(4) 0.077(3) 0.063(3) -0.008(3) 0.001(3) -0.009(3)
C51 0.139(5) 0.053(3) 0.065(3) -0.001(2) 0.017(3) -0.016(3)
C52 0.116(4) 0.061(3) 0.055(3) -0.014(2) 0.014(3) -0.008(3)
C53 0.063(3) 0.051(2) 0.044(2) -0.0030(19) 0.0124(19) 0.005(2)
C54 0.069(3) 0.065(3) 0.057(3) -0.003(2) 0.006(2) 0.002(2)
C55 0.077(3) 0.047(2) 0.042(2) -0.0133(18) 0.011(2) 0.008(2)
C56 0.080(3) 0.056(3) 0.068(3) -0.005(2) 0.011(2) 0.019(2)
C57 0.073(3) 0.054(2) 0.047(2) 0.0025(19) 0.017(2) 0.018(2)
C58 0.078(3) 0.051(2) 0.039(2) -0.0023(19) 0.004(2) 0.008(2)
C59 0.130(4) 0.053(3) 0.049(3) -0.001(2) 0.007(3) -0.010(3)
C60 0.110(4) 0.064(3) 0.050(3) -0.012(2) 0.017(3) 0.002(3)
C61 0.078(3) 0.059(3) 0.054(3) -0.015(2) 0.018(2) 0.007(2)
C62 0.093(3) 0.058(3) 0.031(2) 0.0006(19) -0.001(2) 0.022(2)
C63 0.125(4) 0.068(3) 0.051(3) -0.002(2) 0.007(3) 0.023(3)
C64 0.113(4) 0.079(3) 0.046(3) 0.003(2) 0.011(3) 0.027(3)
C65 0.104(4) 0.073(3) 0.045(2) 0.017(2) 0.021(2) 0.028(3)
C66 0.083(3) 0.044(2) 0.039(2) 0.0063(18) 0.009(2) 0.016(2)
C67 0.069(3) 0.052(2) 0.039(2) 0.0035(18) 0.0220(19) 0.001(2)
C68 0.074(3) 0.063(3) 0.041(2) 0.002(2) 0.009(2) 0.003(2)
C69 0.114(4) 0.076(4) 0.081(4) 0.006(3) 0.013(3) 0.012(3)
C70 0.080(3) 0.069(3) 0.079(3) 0.011(3) 0.014(3) 0.012(3)
C71 0.071(3) 0.058(3) 0.058(3) 0.005(2) 0.010(2) 0.000(2)
C72 0.093(3) 0.048(2) 0.056(3) -0.009(2) 0.004(2) 0.006(2)
C73 0.112(4) 0.052(3) 0.058(3) -0.009(2) 0.002(3) -0.002(3)
C74 0.112(4) 0.049(2) 0.045(3) -0.001(2) -0.009(3) 0.016(3)
C75 0.104(3) 0.060(3) 0.031(2) -0.0009(19) 0.008(2) 0.015(3)
C76 0.089(3) 0.050(2) 0.030(2) -0.0095(18) 0.005(2) -0.001(2)
Cl2 0.1149(10) 0.0947(9) 0.0613(7) -0.0024(7) 0.0152(7) -0.0259(8)
Cl1 0.1395(14) 0.1609(17) 0.1007(12) -0.0090(12) 0.0354(11) -0.0075(14)
N1P 0.129(4) 0.111(4) 0.085(3) -0.003(3) 0.039(3) 0.006(3)
C1P 0.166(7) 0.083(4) 0.092(4) -0.006(3) 0.025(5) -0.014(5)
C2P 0.148(6) 0.125(6) 0.142(7) -0.005(5) 0.042(5) -0.007(5)
C3P 0.127(5) 0.097(4) 0.116(5) -0.019(4) 0.036(4) 0.002(4)
C4P 0.115(5) 0.136(6) 0.134(6) -0.015(5) 0.041(5) -0.015(5)
C5P 0.101(5) 0.157(7) 0.096(5) -0.011(5) 0.022(4) 0.024(5)
N2P 0.137(4) 0.102(4) 0.086(3) 0.003(3) 0.018(3) -0.001(3)
C6P 0.165(6) 0.073(4) 0.135(6) -0.018(4) 0.028(5) 0.022(4)
C7P 0.159(7) 0.116(5) 0.121(6) -0.023(5) 0.040(5) -0.023(5)
C8P 0.161(7) 0.111(5) 0.091(5) 0.014(4) -0.001(5) -0.035(5)
C9P 0.115(6) 0.100(5) 0.197(9) 0.049(6) -0.010(6) 0.013(4)
C10P 0.116(5) 0.098(5) 0.121(6) 0.010(4) 0.039(4) 0.023(4)

loop_
_atom_type_symbol
_atom_type_description
_atom_type_scat_dispersion_real
_atom_type_scat_dispersion_imag
_atom_type_scat_source
C C 0.0033 0.0016 'International Tables Vol C Tables 4.2.6.8 and 6.1.1.4'
H H 0.0000 0.0000 'International Tables Vol C Tables 4.2.6.8 and 6.1.1.4'
N N 0.0061 0.0033 'International Tables Vol C Tables 4.2.6.8 and 6.1.1.4'
O O 0.0106 0.0060 'International Tables Vol C Tables 4.2.6.8 and 6.1.1.4'
Cl Cl 0.1484 0.1585 'International Tables Vol C Tables 4.2.6.8 and 6.1.1.4'
Co Co 0.3494 0.9721 'International Tables Vol C Tables 4.2.6.8 and 6.1.1.4'

loop_
_geom_angle_atom_site_label_1
_geom_angle_atom_site_label_2
_geom_angle_atom_site_label_3
_geom_angle
_geom_angle_site_symmetry_1
_geom_angle_site_symmetry_3
_geom_angle_publ_flag
O1 Co1 N1 94.64(14) . . ?
O1 Co1 N2 175.70(13) . . ?
N1 Co1 N2 84.05(16) . . ?
O1 Co1 O2 87.48(11) . . ?
N1 Co1 O2 176.08(13) . . ?
N2 Co1 O2 94.07(13) . . ?
O1 Co1 N6 87.81(13) . . ?
N1 Co1 N6 92.77(14) . . ?
N2 Co1 N6 88.16(14) . . ?
O2 Co1 N6 90.61(12) . . ?
O1 Co1 N5 89.37(13) . . ?
N1 Co1 N5 88.36(14) . . ?
N2 Co1 N5 94.68(14) . . ?
O2 Co1 N5 88.36(12) . . ?
N6 Co1 N5 177.04(15) . . ?
N3 Co2 O4 177.87(13) . . ?
N3 Co2 O3 94.91(12) . . ?
O4 Co2 O3 85.88(10) . . ?
N3 Co2 N4 84.67(14) . . ?
O4 Co2 N4 94.60(13) . . ?
O3 Co2 N4 178.48(14) . . ?
N3 Co2 N8 89.70(14) . . ?
O4 Co2 N8 88.31(13) . . ?
O3 Co2 N8 90.20(12) . . ?
N4 Co2 N8 91.26(14) . . ?
N3 Co2 N7 91.69(14) . . ?
O4 Co2 N7 90.29(12) . . ?
O3 Co2 N7 89.61(12) . . ?
N4 Co2 N7 88.94(14) . . ?
N8 Co2 N7 178.61(15) . . ?
C1 O1 Co1 127.0(2) . . ?
C20 O2 Co1 123.6(2) . . ?
C40 O3 Co2 122.6(2) . . ?
C39 O4 Co2 127.4(2) . . ?
C7 N1 C8 118.3(4) . . ?
C7 N1 Co1 124.0(3) . . ?
C8 N1 Co1 116.6(3) . . ?
C10 N2 C9 121.6(4) . . ?
C10 N2 Co1 125.7(3) . . ?
C9 N2 Co1 112.6(3) . . ?
C30 N3 C31 121.4(4) . . ?
C30 N3 Co2 124.7(3) . . ?
C31 N3 Co2 113.8(3) . . ?
C33 N4 C32 121.3(4) . . ?
C33 N4 Co2 123.4(3) . . ?
C32 N4 Co2 114.9(3) . . ?
C57 N5 C61 118.8(4) . . ?
C57 N5 Co1 117.0(3) . . ?
C61 N5 Co1 124.0(3) . . ?
C62 N6 C66 118.4(3) . . ?
C62 N6 Co1 121.1(3) . . ?
C66 N6 Co1 120.5(3) . . ?
C71 N7 C67 117.5(4) . . ?
C71 N7 Co2 123.5(3) . . ?
C67 N7 Co2 118.9(3) . . ?
C76 N8 C72 116.3(4) . . ?
C76 N8 Co2 121.0(3) . . ?
C72 N8 Co2 122.5(3) . . ?
O1 C1 C6 122.3(4) . . ?
O1 C1 C2 117.4(4) . . ?
C6 C1 C2 120.3(4) . . ?
C3 C2 C1 116.3(4) . . ?
C3 C2 C45 122.5(4) . . ?
C1 C2 C45 121.0(4) . . ?
C4 C3 C2 124.3(5) . . ?
C5 C4 C3 117.8(5) . . ?
C5 C4 C41 126.3(5) . . ?
C3 C4 C41 115.9(5) . . ?
C4 C5 C6 123.2(5) . . ?
C7 C6 C1 123.8(4) . . ?
C7 C6 C5 118.3(4) . . ?
C1 C6 C5 117.8(4) . . ?
N1 C7 C6 125.6(4) . . ?
N1 C8 C9 107.1(4) . . ?
N2 C9 C8 108.6(4) . . ?
N2 C10 C11 127.5(4) . . ?
C12 C11 C20 120.1(4) . . ?
C12 C11 C10 119.4(4) . . ?
C20 C11 C10 120.6(4) . . ?
C11 C12 C13 123.4(5) . . ?
C12 C13 C14 123.9(5) . . ?
C12 C13 C18 117.0(4) . . ?
C14 C13 C18 119.0(5) . . ?
C15 C14 C13 121.1(5) . . ?
C16 C15 C14 122.1(5) . . ?
C15 C16 C17 120.5(5) . . ?
C16 C17 C18 120.0(5) . . ?
C13 C18 C19 121.0(4) . . ?
C13 C18 C17 117.1(4) . . ?
C19 C18 C17 121.9(4) . . ?
C20 C19 C18 120.3(4) . . ?
C20 C19 C21 120.9(3) . . ?
C18 C19 C21 118.8(4) . . ?
O2 C20 C19 118.9(4) . . ?
O2 C20 C11 123.0(3) . . ?
C19 C20 C11 118.1(3) . . ?
C22 C21 C19 123.2(3) . . ?
C22 C21 C40 118.0(4) . . ?
C19 C21 C40 118.8(3) . . ?
C27 C22 C21 123.2(4) . . ?
C27 C22 C23 116.7(4) . . ?
C21 C22 C23 120.0(4) . . ?
C24 C23 C22 119.3(5) . . ?
C25 C24 C23 124.4(5) . . ?
C24 C25 C26 118.6(5) . . ?
C27 C26 C25 119.3(5) . . ?
C26 C27 C28 120.8(5) . . ?
C26 C27 C22 121.7(4) . . ?
C28 C27 C22 117.3(4) . . ?
C29 C28 C27 121.3(4) . . ?
C28 C29 C40 123.0(4) . . ?
C28 C29 C30 115.8(4) . . ?
C40 C29 C30 121.1(3) . . ?
N3 C30 C29 124.8(4) . . ?
N3 C31 C32 107.8(4) . . ?
N4 C32 C31 110.5(4) . . ?
N4 C33 C34 126.5(4) . . ?
C33 C34 C39 123.7(3) . . ?
C33 C34 C35 116.0(3) . . ?
C39 C34 C35 120.2(3) . . ?
C36 C35 C34 121.4(4) . . ?
C35 C36 C37 118.2(4) . . ?
C35 C36 C49 123.8(4) . . ?
C37 C36 C49 117.7(4) . . ?
C36 C37 C38 123.5(4) . . ?
C37 C38 C39 119.2(3) . . ?
C37 C38 C53 123.0(4) . . ?
C39 C38 C53 117.6(3) . . ?
O4 C39 C34 122.9(4) . . ?
O4 C39 C38 119.8(3) . . ?
C34 C39 C38 117.2(3) . . ?
O3 C40 C29 126.4(3) . . ?
O3 C40 C21 116.6(4) . . ?
C29 C40 C21 117.0(3) . . ?
C43 C41 C44 117.8(5) . . ?
C43 C41 C4 111.0(5) . . ?
C44 C41 C4 111.8(5) . . ?
C43 C41 C42 104.5(5) . . ?
C44 C41 C42 103.3(5) . . ?
C4 C41 C42 107.4(5) . . ?
C2 C45 C47 111.8(4) . . ?
C2 C45 C48 112.4(4) . . ?
C47 C45 C48 106.6(4) . . ?
C2 C45 C46 110.5(4) . . ?
C47 C45 C46 108.4(4) . . ?
C48 C45 C46 106.8(4) . . ?
C51 C49 C50 107.9(4) . . ?
C51 C49 C52 111.1(4) . . ?
C50 C49 C52 108.3(4) . . ?
C51 C49 C36 112.0(3) . . ?
C50 C49 C36 110.1(4) . . ?
C52 C49 C36 107.4(4) . . ?
C55 C53 C56 112.3(3) . . ?
C55 C53 C54 108.0(3) . . ?
C56 C53 C54 106.0(3) . . ?
C55 C53 C38 111.7(3) . . ?
C56 C53 C38 108.8(3) . . ?
C54 C53 C38 109.7(3) . . ?
N5 C57 C58 122.3(4) . . ?
C59 C58 C57 118.0(5) . . ?
C60 C59 C58 119.1(5) . . ?
C59 C60 C61 118.8(5) . . ?
N5 C61 C60 122.7(5) . . ?
N6 C62 C63 122.9(4) . . ?
C62 C63 C64 119.1(5) . . ?
C65 C64 C63 117.0(5) . . ?
C66 C65 C64 120.6(4) . . ?
N6 C66 C65 121.9(4) . . ?
C68 C67 N7 123.3(4) . . ?
C69 C68 C67 121.2(5) . . ?
C68 C69 C70 118.3(5) . . ?
C71 C70 C69 115.1(5) . . ?
N7 C71 C70 124.6(4) . . ?
C73 C72 N8 121.7(4) . . ?
C72 C73 C74 120.8(4) . . ?
C73 C74 C75 118.9(4) . . ?
C76 C75 C74 118.0(4) . . ?
C75 C76 N8 124.1(4) . . ?
C5P N1P C1P 117.6(6) . . ?
N1P C1P C2P 121.5(7) . . ?
C1P C2P C3P 118.1(7) . . ?
C4P C3P C2P 116.9(7) . . ?
C5P C4P C3P 116.9(7) . . ?
N1P C5P C4P 127.9(7) . . ?
C10P N2P C6P 122.6(6) . . ?
C7P C6P N2P 120.3(6) . . ?
C6P C7P C8P 113.2(7) . . ?
C9P C8P C7P 118.5(7) . . ?
C10P C9P C8P 123.1(7) . . ?
N2P C10P C9P 122.0(8) . . ?

loop_
_geom_bond_atom_site_label_1
_geom_bond_atom_site_label_2
_geom_bond_distance
_geom_bond_site_symmetry_2
_geom_bond_publ_flag
Co1 O1 1.867(3) . ?
Co1 N1 1.872(3) . ?
Co1 N2 1.891(4) . ?
Co1 O2 1.902(3) . ?
Co1 N6 1.958(3) . ?
Co1 N5 1.972(3) . ?
Co2 N3 1.880(3) . ?
Co2 O4 1.879(3) . ?
Co2 O3 1.894(2) . ?
Co2 N4 1.897(3) . ?
Co2 N8 1.966(3) . ?
Co2 N7 1.978(3) . ?
O1 C1 1.329(5) . ?
O2 C20 1.322(4) . ?
O3 C40 1.282(5) . ?
O4 C39 1.284(4) . ?
N1 C7 1.336(6) . ?
N1 C8 1.453(6) . ?
N2 C10 1.230(5) . ?
N2 C9 1.442(6) . ?
N3 C30 1.304(5) . ?
N3 C31 1.479(5) . ?
N4 C33 1.287(5) . ?
N4 C32 1.461(6) . ?
N5 C57 1.291(6) . ?
N5 C61 1.311(5) . ?
N6 C62 1.337(6) . ?
N6 C66 1.346(5) . ?
N7 C71 1.292(6) . ?
N7 C67 1.336(5) . ?
N8 C76 1.345(5) . ?
N8 C72 1.356(6) . ?
C1 C6 1.422(6) . ?
C1 C2 1.435(6) . ?
C2 C3 1.410(6) . ?
C2 C45 1.487(6) . ?
C3 C4 1.396(7) . ?
C4 C5 1.344(8) . ?
C4 C41 1.557(7) . ?
C5 C6 1.432(7) . ?
C6 C7 1.378(6) . ?
C8 C9 1.511(7) . ?
C10 C11 1.453(6) . ?
C11 C12 1.369(6) . ?
C11 C20 1.446(6) . ?
C12 C13 1.381(7) . ?
C13 C14 1.409(6) . ?
C13 C18 1.410(7) . ?
C14 C15 1.339(8) . ?
C15 C16 1.339(8) . ?
C16 C17 1.383(7) . ?
C17 C18 1.443(6) . ?
C18 C19 1.439(5) . ?
C19 C20 1.371(6) . ?
C19 C21 1.462(6) . ?
C21 C22 1.417(6) . ?
C21 C40 1.460(5) . ?
C22 C27 1.409(6) . ?
C22 C23 1.468(6) . ?
C23 C24 1.355(6) . ?
C24 C25 1.335(8) . ?
C25 C26 1.452(7) . ?
C26 C27 1.381(6) . ?
C27 C28 1.406(6) . ?
C28 C29 1.373(6) . ?
C29 C40 1.415(6) . ?
C29 C30 1.435(6) . ?
C31 C32 1.494(7) . ?
C33 C34 1.401(5) . ?
C34 C39 1.407(5) . ?
C34 C35 1.426(5) . ?
C35 C36 1.339(6) . ?
C36 C37 1.382(6) . ?
C36 C49 1.558(6) . ?
C37 C38 1.375(5) . ?
C38 C39 1.422(6) . ?
C38 C53 1.567(5) . ?
C41 C43 1.479(6) . ?
C41 C44 1.514(6) . ?
C41 C42 1.585(6) . ?
C45 C47 1.547(6) . ?
C45 C48 1.540(6) . ?
C45 C46 1.554(6) . ?
C49 C51 1.500(6) . ?
C49 C50 1.524(7) . ?
C49 C52 1.562(6) . ?
C53 C55 1.504(5) . ?
C53 C56 1.536(5) . ?
C53 C54 1.547(5) . ?
C57 C58 1.419(6) . ?
C58 C59 1.370(7) . ?
C59 C60 1.338(8) . ?
C60 C61 1.402(7) . ?
C62 C63 1.363(6) . ?
C63 C64 1.415(7) . ?
C64 C65 1.379(7) . ?
C65 C66 1.368(6) . ?
C67 C68 1.334(6) . ?
C68 C69 1.323(7) . ?
C69 C70 1.444(8) . ?
C70 C71 1.396(7) . ?
C72 C73 1.330(7) . ?
C73 C74 1.363(7) . ?
C74 C75 1.362(6) . ?
C75 C76 1.344(6) . ?
N1P C5P 1.261(8) . ?
N1P C1P 1.276(8) . ?
C1P C2P 1.388(9) . ?
C2P C3P 1.396(9) . ?
C3P C4P 1.350(9) . ?
C4P C5P 1.332(9) . ?
N2P C10P 1.139(8) . ?
N2P C6P 1.397(9) . ?
C6P C7P 1.368(10) . ?
C7P C8P 1.391(10) . ?
C8P C9P 1.341(10) . ?
C9P C10P 1.280(10) . ?

loop_
_platon_squeeze_void_nr
_platon_squeeze_void_average_x
_platon_squeeze_void_average_y
_platon_squeeze_void_average_z
_platon_squeeze_void_volume
_platon_squeeze_void_count_electrons
_platon_squeeze_void_content
1 0.277 0.000 -0.021 1610 616 ' '
2 0.777 0.500 -0.057 1610 616 ' '
